data_7154501
loop_
_publ_author_name
'Quick, Matthias P.'
'Fr\"ohlich, Roland'
'Schepmann, Dirk'
'W\"unsch, Bernhard'

_publ_section_title
;
 Asymmetric synthesis of 3-substituted tetrahydro-2-benzazepines.
;
_journal_issue 26
_journal_name_full 'Organic &amp; biomolecular chemistry'
_journal_page_first 7265
_journal_page_last 7281
_journal_paper_doi 10.1039/c5ob00731c
_journal_volume 13
_journal_year 2015
_chemical_absolute_configuration ad
_chemical_formula_sum 'C19 H18 N2 O2'
_chemical_formula_weight 306.35
_chemical_name_systematic
; 
 ? 
;
_space_group_IT_number 4
_symmetry_cell_setting monoclinic
_symmetry_space_group_name_Hall 'P 2yb'
_symmetry_space_group_name_H-M 'P 1 21 1'
_atom_sites_solution_hydrogens geom
_atom_sites_solution_primary direct
_atom_sites_solution_secondary difmap
_audit_creation_method SHELXL-97
_audit_update_record
;
2015-02-23 deposited with the CCDC.
2015-05-19 downloaded from the CCDC.
;
_cell_angle_alpha 90.00
_cell_angle_beta 103.139(5)
_cell_angle_gamma 90.00
_cell_formula_units_Z 2
_cell_length_a 7.4874(6)
_cell_length_b 7.3181(4)
_cell_length_c 15.1101(13)
_cell_measurement_reflns_used 1263
_cell_measurement_temperature 223(2)
_cell_measurement_theta_max 68.25
_cell_measurement_theta_min 0.88
_cell_volume 806.26(11)
_computing_cell_refinement 'Collect (Nonius B.V., 1998)'
_computing_data_collection 'Collect (Nonius B.V., 1998)'
_computing_data_reduction 'Denzo-SMN (Otwinowski & Minor, 1997)'
_computing_molecular_graphics 'XP (BrukerAXS, 2000)'
_computing_publication_material 'SHELXL-97 (Sheldrick, 1997)'
_computing_structure_refinement 'SHELXL-97 (Sheldrick, 1997)'
_computing_structure_solution 'SHELXS-97 (Sheldrick, 1990)'
_diffrn_ambient_temperature 223(2)
_diffrn_measured_fraction_theta_full 0.958
_diffrn_measured_fraction_theta_max 0.958
_diffrn_measurement_device_type 'Nonius KappaCCD APEXII'
_diffrn_measurement_method '\w and \f scans'
_diffrn_radiation_monochromator graphite
_diffrn_radiation_source 'fine-focus sealed tube'
_diffrn_radiation_type CuK\a
_diffrn_radiation_wavelength 1.54178
_diffrn_reflns_av_R_equivalents 0.041
_diffrn_reflns_av_sigmaI/netI 0.0378
_diffrn_reflns_limit_h_max 8
_diffrn_reflns_limit_h_min -8
_diffrn_reflns_limit_k_max 8
_diffrn_reflns_limit_k_min -7
_diffrn_reflns_limit_l_max 17
_diffrn_reflns_limit_l_min -17
_diffrn_reflns_number 4431
_diffrn_reflns_theta_full 66.54
_diffrn_reflns_theta_max 66.54
_diffrn_reflns_theta_min 6.01
_exptl_absorpt_coefficient_mu 0.663
_exptl_absorpt_correction_T_max 0.9869
_exptl_absorpt_correction_T_min 0.7457
_exptl_absorpt_correction_type multi-scan
_exptl_absorpt_process_details 'Denzo (Otwinowski, Borek, Majewski & Minor, 2003)'
_exptl_crystal_colour colourless
_exptl_crystal_density_diffrn 1.262
_exptl_crystal_density_method 'not measured'
_exptl_crystal_description needle
_exptl_crystal_F_000 324
_exptl_crystal_size_max 0.47
_exptl_crystal_size_mid 0.07
_exptl_crystal_size_min 0.02
_refine_diff_density_max 0.297
_refine_diff_density_min -0.173
_refine_diff_density_rms 0.041
_refine_ls_abs_structure_details 'Flack H D (1983), Acta Cryst. A39, 876-881'
_refine_ls_abs_structure_Flack -0.2(4)
_refine_ls_extinction_method none
_refine_ls_goodness_of_fit_ref 1.075
_refine_ls_hydrogen_treatment constr
_refine_ls_matrix_type full
_refine_ls_number_parameters 209
_refine_ls_number_reflns 2009
_refine_ls_number_restraints 1
_refine_ls_restrained_S_all 1.075
_refine_ls_R_factor_all 0.0534
_refine_ls_R_factor_gt 0.0454
_refine_ls_shift/su_max 0.000
_refine_ls_shift/su_mean 0.000
_refine_ls_structure_factor_coef Fsqd
_refine_ls_weighting_details 'calc w=1/[\s^2^(Fo^2^)+(0.0598P)^2^+0.2392P] where P=(Fo^2^+2Fc^2^)/3'
_refine_ls_weighting_scheme calc
_refine_ls_wR_factor_gt 0.1092
_refine_ls_wR_factor_ref 0.1164
_reflns_number_gt 1805
_reflns_number_total 2009
_reflns_threshold_expression >2sigma(I)
_cod_data_source_file c5ob00731c2.cif
_cod_data_source_block fro5799
_cod_depositor_comments 'Adding full bibliography for 7154501--7154502.cif.'
_cod_original_cell_volume 806.26(10)
_cod_original_sg_symbol_H-M P21
_cod_database_code 7154501

loop_
_symmetry_equiv_pos_as_xyz
'x, y, z'
'-x, y+1/2, -z'

loop_
_atom_site_label
_atom_site_type_symbol
_atom_site_fract_x
_atom_site_fract_y
_atom_site_fract_z
_atom_site_U_iso_or_equiv
_atom_site_adp_type
_atom_site_occupancy
_atom_site_symmetry_multiplicity
_atom_site_calc_flag
_atom_site_refinement_flags
O1 O 0.8091(3) -0.0427(3) 0.25228(16) 0.0501(6) Uani 1 1 d .
C1 C 0.7654(4) 0.1046(4) 0.27921(19) 0.0387(7) Uani 1 1 d .
N2 N 0.5870(3) 0.1616(3) 0.26281(15) 0.0354(6) Uani 1 1 d .
C3 C 0.5327(4) 0.3369(5) 0.29511(19) 0.0406(7) Uani 1 1 d .
H3 H 0.3970 0.3360 0.2821 0.049 Uiso 1 1 calc R
C4 C 0.5864(5) 0.5048(5) 0.2454(2) 0.0521(9) Uani 1 1 d .
H4A H 0.4960 0.5210 0.1878 0.063 Uiso 1 1 calc R
H4B H 0.5826 0.6138 0.2825 0.063 Uiso 1 1 calc R
C5 C 0.7753(5) 0.4885(5) 0.2259(2) 0.0536(9) Uani 1 1 d .
H5A H 0.7690 0.4072 0.1737 0.064 Uiso 1 1 calc R
H5B H 0.8149 0.6091 0.2096 0.064 Uiso 1 1 calc R
C5A C 0.9151(5) 0.4154(4) 0.3058(2) 0.0441(8) Uani 1 1 d .
C6 C 1.0510(5) 0.5264(5) 0.3568(3) 0.0541(9) Uani 1 1 d .
H6 H 1.0596 0.6491 0.3398 0.065 Uiso 1 1 calc R
C7 C 1.1727(5) 0.4591(6) 0.4314(3) 0.0548(9) Uani 1 1 d .
H7 H 1.2628 0.5366 0.4655 0.066 Uiso 1 1 calc R
C8 C 1.1645(4) 0.2779(5) 0.4572(2) 0.0494(9) Uani 1 1 d .
H8 H 1.2480 0.2326 0.5087 0.059 Uiso 1 1 calc R
C9 C 1.0325(4) 0.1651(5) 0.4066(2) 0.0418(7) Uani 1 1 d .
H9 H 1.0279 0.0415 0.4228 0.050 Uiso 1 1 calc R
C9A C 0.9060(4) 0.2327(4) 0.33174(19) 0.0350(7) Uani 1 1 d .
C10 C 0.4393(4) 0.0407(4) 0.21386(18) 0.0366(7) Uani 1 1 d .
H10 H 0.4997 -0.0656 0.1925 0.044 Uiso 1 1 calc R
C11 C 0.3255(4) -0.0334(6) 0.2777(2) 0.0475(8) Uani 1 1 d .
H11A H 0.2650 0.0673 0.3021 0.057 Uiso 1 1 calc R
H11B H 0.2308 -0.1166 0.2447 0.057 Uiso 1 1 calc R
O12 O 0.4439(4) -0.1270(4) 0.34888(15) 0.0673(8) Uani 1 1 d .
H12 H 0.3994 -0.1273 0.3944 0.101 Uiso 1 1 calc R
C13 C 0.5961(4) 0.3525(5) 0.3953(2) 0.0392(7) Uani 1 1 d .
N14 N 0.6378(3) 0.3687(4) 0.47210(18) 0.0466(7) Uani 1 1 d .
C15 C 0.3295(4) 0.1363(4) 0.12966(19) 0.0395(7) Uani 1 1 d .
C16 C 0.1571(4) 0.2078(6) 0.1223(2) 0.0553(10) Uani 1 1 d .
H16 H 0.0982 0.1942 0.1706 0.066 Uiso 1 1 calc R
C17 C 0.0690(6) 0.3002(7) 0.0442(3) 0.0771(14) Uani 1 1 d .
H17 H -0.0487 0.3490 0.0404 0.093 Uiso 1 1 calc R
C18 C 0.1520(6) 0.3208(6) -0.0271(2) 0.0692(12) Uani 1 1 d .
H18 H 0.0915 0.3832 -0.0798 0.083 Uiso 1 1 calc R
C19 C 0.3235(6) 0.2502(6) -0.0213(2) 0.0591(10) Uani 1 1 d .
H19 H 0.3805 0.2630 -0.0703 0.071 Uiso 1 1 calc R
C20 C 0.4131(5) 0.1599(5) 0.0567(2) 0.0461(8) Uani 1 1 d .
H20 H 0.5319 0.1140 0.0606 0.055 Uiso 1 1 calc R

loop_
_atom_site_aniso_label
_atom_site_aniso_U_11
_atom_site_aniso_U_22
_atom_site_aniso_U_33
_atom_site_aniso_U_23
_atom_site_aniso_U_13
_atom_site_aniso_U_12
O1 0.0520(13) 0.0340(13) 0.0667(15) -0.0087(12) 0.0187(11) 0.0076(11)
C1 0.0484(19) 0.0324(18) 0.0381(15) 0.0004(13) 0.0159(13) 0.0033(15)
N2 0.0392(14) 0.0300(13) 0.0369(12) -0.0055(11) 0.0089(10) 0.0033(11)
C3 0.0436(15) 0.0384(18) 0.0380(15) -0.0066(14) 0.0053(13) 0.0076(16)
C4 0.075(2) 0.0351(19) 0.0402(17) -0.0016(14) 0.0013(15) 0.0158(18)
C5 0.079(2) 0.035(2) 0.0485(19) 0.0080(16) 0.0180(17) 0.0002(19)
C5A 0.0544(19) 0.0359(19) 0.0474(18) -0.0019(14) 0.0231(15) -0.0005(15)
C6 0.060(2) 0.039(2) 0.070(2) -0.0048(18) 0.0288(19) -0.0099(19)
C7 0.0425(18) 0.053(2) 0.072(2) -0.022(2) 0.0190(17) -0.0081(18)
C8 0.0385(17) 0.057(2) 0.0522(19) -0.0089(17) 0.0101(14) 0.0035(17)
C9 0.0398(16) 0.0412(18) 0.0487(17) -0.0004(15) 0.0190(14) 0.0062(16)
C9A 0.0344(16) 0.0344(17) 0.0408(15) -0.0005(14) 0.0180(13) 0.0015(13)
C10 0.0425(16) 0.0362(17) 0.0335(14) -0.0044(13) 0.0139(12) -0.0019(14)
C11 0.0501(17) 0.055(2) 0.0400(17) 0.0046(16) 0.0165(14) 0.0016(18)
O12 0.0819(17) 0.0766(19) 0.0507(13) 0.0181(14) 0.0302(13) 0.0200(16)
C13 0.0376(15) 0.0350(17) 0.0452(18) -0.0079(15) 0.0102(13) 0.0043(15)
N14 0.0486(14) 0.0498(18) 0.0423(15) -0.0106(14) 0.0120(12) -0.0010(14)
C15 0.0478(17) 0.0353(18) 0.0355(15) -0.0059(13) 0.0097(13) -0.0023(15)
C16 0.0462(19) 0.073(3) 0.0454(18) -0.0049(18) 0.0068(14) 0.0043(19)
C17 0.072(3) 0.090(4) 0.061(2) 0.007(2) 0.000(2) 0.025(3)
C18 0.097(3) 0.061(3) 0.0422(19) 0.0039(19) -0.0007(19) 0.010(3)
C19 0.094(3) 0.046(2) 0.0376(17) -0.0011(17) 0.0160(17) -0.011(2)
C20 0.0625(19) 0.0399(18) 0.0379(16) -0.0034(15) 0.0155(14) -0.0013(17)

loop_
_atom_type_symbol
_atom_type_description
_atom_type_scat_dispersion_real
_atom_type_scat_dispersion_imag
_atom_type_scat_source
C C 0.0181 0.0091 'International Tables Vol C Tables 4.2.6.8 and 6.1.1.4'
H H 0.0000 0.0000 'International Tables Vol C Tables 4.2.6.8 and 6.1.1.4'
N N 0.0311 0.0180 'International Tables Vol C Tables 4.2.6.8 and 6.1.1.4'
O O 0.0492 0.0322 'International Tables Vol C Tables 4.2.6.8 and 6.1.1.4'

loop_
_geom_angle_atom_site_label_1
_geom_angle_atom_site_label_2
_geom_angle_atom_site_label_3
_geom_angle
O1 C1 N2 122.2(3)
O1 C1 C9A 121.3(3)
N2 C1 C9A 116.5(3)
C1 N2 C3 122.8(2)
C1 N2 C10 119.8(2)
C3 N2 C10 117.3(2)
N2 C3 C13 111.0(3)
N2 C3 C4 114.4(2)
C13 C3 C4 112.2(3)
N2 C3 H3 106.2
C13 C3 H3 106.2
C4 C3 H3 106.2
C5 C4 C3 113.0(3)
C5 C4 H4A 109.0
C3 C4 H4A 109.0
C5 C4 H4B 109.0
C3 C4 H4B 109.0
H4A C4 H4B 107.8
C5A C5 C4 112.5(3)
C5A C5 H5A 109.1
C4 C5 H5A 109.1
C5A C5 H5B 109.1
C4 C5 H5B 109.1
H5A C5 H5B 107.8
C6 C5A C9A 118.7(3)
C6 C5A C5 121.6(3)
C9A C5A C5 119.7(3)
C7 C6 C5A 120.8(3)
C7 C6 H6 119.6
C5A C6 H6 119.6
C6 C7 C8 120.7(3)
C6 C7 H7 119.6
C8 C7 H7 119.6
C9 C8 C7 119.2(3)
C9 C8 H8 120.4
C7 C8 H8 120.4
C8 C9 C9A 120.6(3)
C8 C9 H9 119.7
C9A C9 H9 119.7
C9 C9A C5A 120.0(3)
C9 C9A C1 118.4(3)
C5A C9A C1 121.6(3)
N2 C10 C15 110.2(3)
N2 C10 C11 111.0(2)
C15 C10 C11 114.8(2)
N2 C10 H10 106.8
C15 C10 H10 106.8
C11 C10 H10 106.8
O12 C11 C10 108.1(2)
O12 C11 H11A 110.1
C10 C11 H11A 110.1
O12 C11 H11B 110.1
C10 C11 H11B 110.1
H11A C11 H11B 108.4
C11 O12 H12 109.5
N14 C13 C3 177.0(3)
C16 C15 C20 118.1(3)
C16 C15 C10 124.2(3)
C20 C15 C10 117.6(3)
C15 C16 C17 120.7(3)
C15 C16 H16 119.7
C17 C16 H16 119.7
C18 C17 C16 120.6(4)
C18 C17 H17 119.7
C16 C17 H17 119.7
C19 C18 C17 119.7(4)
C19 C18 H18 120.2
C17 C18 H18 120.2
C18 C19 C20 120.1(4)
C18 C19 H19 119.9
C20 C19 H19 119.9
C19 C20 C15 120.9(3)
C19 C20 H20 119.6
C15 C20 H20 119.6

loop_
_geom_bond_atom_site_label_1
_geom_bond_atom_site_label_2
_geom_bond_distance
O1 C1 1.223(4)
C1 N2 1.367(4)
C1 C9A 1.496(4)
N2 C3 1.463(4)
N2 C10 1.477(4)
C3 C13 1.485(4)
C3 C4 1.541(5)
C3 H3 0.9900
C4 C5 1.514(5)
C4 H4A 0.9800
C4 H4B 0.9800
C5 C5A 1.505(5)
C5 H5A 0.9800
C5 H5B 0.9800
C5A C6 1.390(5)
C5A C9A 1.399(4)
C6 C7 1.371(5)
C6 H6 0.9400
C7 C8 1.387(6)
C7 H7 0.9400
C8 C9 1.379(5)
C8 H8 0.9400
C9 C9A 1.390(4)
C9 H9 0.9400
C10 C15 1.519(4)
C10 C11 1.524(4)
C10 H10 0.9900
C11 O12 1.407(4)
C11 H11A 0.9800
C11 H11B 0.9800
O12 H12 0.8300
C13 N14 1.137(4)
C15 C16 1.374(4)
C15 C20 1.397(4)
C16 C17 1.389(5)
C16 H16 0.9400
C17 C18 1.370(6)
C17 H17 0.9400
C18 C19 1.368(6)
C18 H18 0.9400
C19 C20 1.384(5)
C19 H19 0.9400
C20 H20 0.9400

loop_
_geom_hbond_atom_site_label_D
_geom_hbond_atom_site_label_H
_geom_hbond_atom_site_label_A
_geom_hbond_distance_DH
_geom_hbond_distance_HA
_geom_hbond_distance_DA
_geom_hbond_angle_DHA
_geom_hbond_site_symmetry_A
O12 H12 N14 0.83 2.10 2.906(3) 164.4 2_646

loop_
_geom_torsion_atom_site_label_1
_geom_torsion_atom_site_label_2
_geom_torsion_atom_site_label_3
_geom_torsion_atom_site_label_4
_geom_torsion
O1 C1 N2 C3 179.6(3)
C9A C1 N2 C3 -0.7(4)
O1 C1 N2 C10 2.2(4)
C9A C1 N2 C10 -178.1(2)
C1 N2 C3 C13 -56.9(4)
C10 N2 C3 C13 120.5(3)
C1 N2 C3 C4 71.4(3)
C10 N2 C3 C4 -111.2(3)
N2 C3 C4 C5 -40.4(4)
C13 C3 C4 C5 87.3(3)
C3 C4 C5 C5A -43.8(4)
C4 C5 C5A C6 -108.2(4)
C4 C5 C5A C9A 69.9(4)
C9A C5A C6 C7 -0.7(5)
C5 C5A C6 C7 177.4(3)
C5A C6 C7 C8 0.8(5)
C6 C7 C8 C9 0.2(5)
C7 C8 C9 C9A -1.5(5)
C8 C9 C9A C5A 1.7(4)
C8 C9 C9A C1 -179.9(3)
C6 C5A C9A C9 -0.6(4)
C5 C5A C9A C9 -178.7(3)
C6 C5A C9A C1 -179.0(3)
C5 C5A C9A C1 2.9(4)
O1 C1 C9A C9 -50.9(4)
N2 C1 C9A C9 129.5(3)
O1 C1 C9A C5A 127.5(3)
N2 C1 C9A C5A -52.1(4)
C1 N2 C10 C15 -122.8(3)
C3 N2 C10 C15 59.7(3)
C1 N2 C10 C11 108.9(3)
C3 N2 C10 C11 -68.6(3)
N2 C10 C11 O12 -57.8(4)
C15 C10 C11 O12 176.4(3)
N2 C3 C13 N14 -145(7)
C4 C3 C13 N14 85(7)
N2 C10 C15 C16 -105.0(4)
C11 C10 C15 C16 21.2(5)
N2 C10 C15 C20 71.9(3)
C11 C10 C15 C20 -161.8(3)
C20 C15 C16 C17 0.3(5)
C10 C15 C16 C17 177.2(4)
C15 C16 C17 C18 0.3(7)
C16 C17 C18 C19 -0.2(7)
C17 C18 C19 C20 -0.6(6)
C18 C19 C20 C15 1.3(6)
C16 C15 C20 C19 -1.1(5)
C10 C15 C20 C19 -178.2(3)
